data_7027000
loop_
_publ_author_name
'Nowicka, Beata'
'Samotus, Alina'
'Szklarzewicz, Janusz'
'Heinemann, Frank W.'
'Kisch, Horst'

_publ_section_title
;
 Oxocyano complexes of molybdenum(IV) and tungsten(IV) with Schiff base
 ligands derived from salicylaldehyde and aliphatic amines. Crystal
 structure of [PPh4]2[Mo(CN)3O(ensal)]&#x00B7;5.5H2O
 (Hensal&#x2005;=&#x2005;N-salicylideneethylenediamine)
;
_journal_issue 23
_journal_name_full 'Journal of the Chemical Society, Dalton Transactions'
_journal_page_first 4009
_journal_paper_doi 10.1039/a805242e
_journal_year 1998
_chemical_formula_sum 'C60 H62 Mo N5 O7.5 P2'
_chemical_formula_weight 1131.03
_chemical_name_systematic
; 
 ? 
;
_space_group_IT_number 2
_symmetry_cell_setting triclinic
_symmetry_space_group_name_Hall '-P 1'
_symmetry_space_group_name_H-M 'P -1'
_atom_sites_solution_hydrogens geom
_atom_sites_solution_primary direct
_atom_sites_solution_secondary difmap
_audit_creation_method SHELXL
_cell_angle_alpha 69.38(2)
_cell_angle_beta 73.90(4)
_cell_angle_gamma 82.67(3)
_cell_formula_units_Z 2
_cell_length_a 12.384(5)
_cell_length_b 14.309(3)
_cell_length_c 17.745(5)
_cell_measurement_reflns_used 20
_cell_measurement_temperature 200(2)
_cell_measurement_theta_max 11.00
_cell_measurement_theta_min 2.35
_cell_volume 2826.0(16)
_computing_cell_refinement 'XSCAnS 2.10b (Siemens An. X-Ray Instr., 1994)'
_computing_data_collection 'XSCAnS 2.10b (Siemens An. X-Ray Instr., 1994)'
_computing_data_reduction 'XSCAnS 2.10b (Siemens An. X-Ray Instr., 1994)'
_computing_molecular_graphics 'SHELXTL 5.03 (Siemens An. X-Ray Instr., 1995)'
_computing_publication_material 'SHELXTL 5.03 (Siemens An. X-Ray Instr., 1995)'
_computing_structure_refinement 'SHELXTL 5.03 (Siemens An. X-Ray Instr., 1995)'
_computing_structure_solution 'SHELXTL 5.03 (Siemens An. X-Ray Instr., 1995)'
_diffrn_ambient_temperature 200(2)
_diffrn_measurement_device 'Siemens P4'
_diffrn_measurement_method 'profile data from \w-scans'
_diffrn_radiation_monochromator graphite
_diffrn_radiation_source 'fine-focus sealed tube'
_diffrn_radiation_type MoK\a
_diffrn_radiation_wavelength 0.71073
_diffrn_reflns_av_R_equivalents 0.0625
_diffrn_reflns_av_sigmaI/netI 0.3562
_diffrn_reflns_limit_h_max 14
_diffrn_reflns_limit_h_min -1
_diffrn_reflns_limit_k_max 16
_diffrn_reflns_limit_k_min -15
_diffrn_reflns_limit_l_max 20
_diffrn_reflns_limit_l_min -19
_diffrn_reflns_number 10644
_diffrn_reflns_theta_max 27.66
_diffrn_reflns_theta_min 2.08
_diffrn_standards_interval_count 100
_diffrn_standards_number 3
_exptl_absorpt_coefficient_mu 0.346
_exptl_crystal_colour green
_exptl_crystal_density_diffrn 1.329
_exptl_crystal_description block
_exptl_crystal_F_000 1178
_exptl_crystal_size_max 0.40
_exptl_crystal_size_mid 0.20
_exptl_crystal_size_min 0.15
_refine_diff_density_max 0.688
_refine_diff_density_min -0.940
_refine_diff_density_rms 0.112
_refine_ls_extinction_coef 0.0041(6)
_refine_ls_extinction_expression Fc^*^=kFc[1+0.001xFc^2^\l^3^/sin(2\q)]^-1/4^
_refine_ls_extinction_method SHELXL
_refine_ls_goodness_of_fit_all 0.884
_refine_ls_goodness_of_fit_obs 1.255
_refine_ls_hydrogen_treatment 'riding on preceding C or N atom'
_refine_ls_matrix_type full
_refine_ls_number_parameters 321
_refine_ls_number_reflns 9450
_refine_ls_number_restraints 0
_refine_ls_restrained_S_all 0.895
_refine_ls_restrained_S_obs 1.255
_refine_ls_R_factor_all 0.2863
_refine_ls_R_factor_obs 0.0949
_refine_ls_shift/esd_max 0.002
_refine_ls_shift/esd_mean 0.000
_refine_ls_structure_factor_coef Fsqd
_refine_ls_weighting_details 'w=1/[\s^2^(Fo^2^)+(0.0879P)^2^+0.0000P] where P=(Fo^2^+2Fc^2^)/3'
_refine_ls_weighting_scheme calc
_refine_ls_wR_factor_all 0.2465
_refine_ls_wR_factor_obs 0.1880
_reflns_number_observed 2922
_reflns_number_total 9451
_reflns_observed_criterion >2sigma(I)
_cod_data_source_file 805242Esup1.cif
_cod_data_source_block bb9702b
_cod_depositor_comments
;
The following automatic conversions were performed:

'_refine_ls_weighting_scheme' value 'calc
w=1/[\s^2^(Fo^2^)+(0.0879P)^2^+0.0000P] where P=(Fo^2^+2Fc^2^)/3' was
changed to 'calc'. New tag '_refine_ls_weighting_details' was
created. The value of the new tag was set to
'w=1/[\s^2^(Fo^2^)+(0.0879P)^2^+0.0000P] where P=(Fo^2^+2Fc^2^)/3'.

Automatic conversion script
Id: cif_fix_values 3143 2015-03-26 13:38:13Z robertas 
;
_cod_original_cell_volume 2826.0(15)
_cod_original_sg_symbol_H-M P-1
_cod_original_formula_sum 'C60 H62 Mo N5 O7.50 P2'
_cod_database_code 7027000

loop_
_symmetry_equiv_pos_as_xyz
'x, y, z'
'-x, -y, -z'

loop_
_atom_site_aniso_label
_atom_site_aniso_U_11
_atom_site_aniso_U_22
_atom_site_aniso_U_33
_atom_site_aniso_U_23
_atom_site_aniso_U_13
_atom_site_aniso_U_12
Mo1 0.0274(6) 0.0300(6) 0.0742(8) 0.0023(5) -0.0088(5) -0.0036(4)
P1 0.033(2) 0.028(2) 0.059(2) -0.0100(15) -0.011(2) -0.0030(14)
P2 0.029(2) 0.0252(15) 0.049(2) -0.0080(14) -0.007(2) -0.0016(13)

loop_
_atom_site_label
_atom_site_type_symbol
_atom_site_fract_x
_atom_site_fract_y
_atom_site_fract_z
_atom_site_U_iso_or_equiv
_atom_site_thermal_displace_type
_atom_site_occupancy
_atom_site_calc_flag
_atom_site_refinement_flags
Mo1 Mo -1.02601(9) -0.32545(7) 0.79291(7) 0.0499(4) Uani 1 d .
P1 P -0.5938(2) -0.2020(2) 1.1536(2) 0.0411(8) Uani 1 d .
P2 P -0.4110(2) -0.1931(2) 0.4478(2) 0.0361(8) Uani 1 d .
N1 N -1.0214(7) -0.1135(6) 0.6364(5) 0.047(2) Uiso 1 d .
N2 N -1.0062(8) -0.2129(6) 0.9248(6) 0.058(3) Uiso 1 d .
N3 N -0.9905(8) -0.4229(7) 0.6475(6) 0.064(3) Uiso 1 d .
N4 N -0.9997(8) -0.4700(6) 0.8826(5) 0.048(3) Uiso 1 d .
N5 N -1.0312(11) -0.6571(9) 0.8512(7) 0.119(5) Uiso 1 d .
H5A H -0.9738(11) -0.6674(9) 0.8718(7) 0.179 Uiso 1 calc R
H5B H -1.0361(11) -0.6888(9) 0.8193(7) 0.179 Uiso 1 calc R
O2 O -1.1683(6) -0.3323(5) 0.8244(4) 0.048(2) Uiso 1 d .
O3 O -0.8521(6) -0.3254(5) 0.7615(4) 0.051(2) Uiso 1 d .
O11 O -0.0074(8) -0.2087(6) 0.3773(6) 0.097(3) Uiso 1 d .
O12 O -0.9710(8) -0.5997(6) 1.5049(5) 0.085(3) Uiso 1 d .
O13 O -0.9960(7) -0.8223(6) 0.7904(5) 0.076(3) Uiso 1 d .
O14 O -1.0729(7) -0.0786(5) 0.4712(4) 0.063(2) Uiso 1 d .
O15 O -1.0164(7) -0.0051(5) 0.9281(5) 0.068(2) Uiso 1 d .
O16 O -0.3681(19) -0.4382(15) 0.9066(13) 0.127(8) Uiso 0.50 d P
C1 C -1.0196(9) -0.1861(7) 0.6953(6) 0.038(3) Uiso 1 d .
C2 C -1.0125(9) -0.2539(7) 0.8799(6) 0.040(3) Uiso 1 d .
C3 C -1.0033(10) -0.3914(8) 0.7037(7) 0.057(3) Uiso 1 d .
C4 C -1.0992(9) -0.5367(8) 0.9265(7) 0.054(3) Uiso 1 d .
H4A H -1.0845(9) -0.5876(8) 0.9761(7) 0.081 Uiso 1 calc R
H4B H -1.1653(9) -0.4975(8) 0.9435(7) 0.081 Uiso 1 calc R
C5 C -1.1207(11) -0.5851(9) 0.8705(7) 0.069(4) Uiso 1 d .
H5C H -1.1912(11) -0.6193(9) 0.8966(7) 0.103 Uiso 1 calc R
H5D H -1.1285(11) -0.5338(9) 0.8191(7) 0.103 Uiso 1 calc R
C11 C -0.7727(9) -0.3797(7) 0.7955(6) 0.044(3) Uiso 1 d .
C12 C -0.7959(9) -0.4705(7) 0.8630(6) 0.042(3) Uiso 1 d .
C13 C -0.7068(10) -0.5243(8) 0.8952(7) 0.057(3) Uiso 1 d .
H13 H -0.7213(10) -0.5839(8) 0.9393(7) 0.086 Uiso 1 calc R
C14 C -0.5972(11) -0.4910(8) 0.8629(7) 0.061(4) Uiso 1 d .
H14 H -0.5398(11) -0.5266(8) 0.8866(7) 0.092 Uiso 1 calc R
C15 C -0.5747(10) -0.4037(8) 0.7947(7) 0.058(3) Uiso 1 d .
H15 H -0.5011(10) -0.3826(8) 0.7714(7) 0.087 Uiso 1 calc R
C16 C -0.6607(9) -0.3478(7) 0.7611(6) 0.044(3) Uiso 1 d .
H16 H -0.6446(9) -0.2893(7) 0.7160(6) 0.066 Uiso 1 calc R
C17 C -0.9047(10) -0.5118(8) 0.9010(7) 0.057(3) Uiso 1 d .
H17 H -0.9091(10) -0.5739(8) 0.9426(7) 0.085 Uiso 1 calc R
C21 C -0.4444(8) -0.2032(6) 1.1306(6) 0.029(3) Uiso 1 d .
C22 C -0.3858(10) -0.2608(8) 1.1880(7) 0.050(3) Uiso 1 d .
H22 H -0.4240(10) -0.3035(8) 1.2390(7) 0.075 Uiso 1 calc R
C23 C -0.2694(10) -0.2547(8) 1.1691(7) 0.064(4) Uiso 1 d .
H23 H -0.2285(10) -0.2960(8) 1.2058(7) 0.095 Uiso 1 calc R
C24 C -0.2156(10) -0.1859(8) 1.0946(7) 0.057(3) Uiso 1 d .
H24 H -0.1391(10) -0.1777(8) 1.0848(7) 0.086 Uiso 1 calc R
C25 C -0.2683(10) -0.1304(8) 1.0357(7) 0.058(3) Uiso 1 d .
H25 H -0.2287(10) -0.0891(8) 0.9844(7) 0.086 Uiso 1 calc R
C26 C -0.3855(10) -0.1374(8) 1.0549(7) 0.051(3) Uiso 1 d .
H26 H -0.4249(10) -0.0975(8) 1.0166(7) 0.077 Uiso 1 calc R
C31 C -0.6508(8) -0.0876(7) 1.1715(6) 0.032(3) Uiso 1 d .
C32 C -0.5775(9) -0.0099(7) 1.1549(6) 0.045(3) Uiso 1 d .
H32 H -0.4997(9) -0.0186(7) 1.1394(6) 0.068 Uiso 1 calc R
C33 C -0.6292(10) 0.0810(8) 1.1633(6) 0.055(3) Uiso 1 d .
H33 H -0.5854(10) 0.1350(8) 1.1513(6) 0.083 Uiso 1 calc R
C34 C -0.7459(10) 0.0897(8) 1.1895(7) 0.058(3) Uiso 1 d .
H34 H -0.7789(10) 0.1501(8) 1.1944(7) 0.087 Uiso 1 calc R
C35 C -0.8121(11) 0.0127(9) 1.2081(7) 0.064(4) Uiso 1 d .
H35 H -0.8898(11) 0.0200(9) 1.2255(7) 0.096 Uiso 1 calc R
C36 C -0.7634(9) -0.0773(8) 1.2010(6) 0.050(3) Uiso 1 d .
H36 H -0.8085(9) -0.1315(8) 1.2167(6) 0.075 Uiso 1 calc R
C41 C -0.6485(8) -0.3038(7) 1.2433(6) 0.034(3) Uiso 1 d .
C42 C -0.6663(10) -0.3939(9) 1.2349(8) 0.069(4) Uiso 1 d .
H42 H -0.6456(10) -0.4012(9) 1.1827(8) 0.103 Uiso 1 calc R
C43 C -0.7143(11) -0.4718(10) 1.3037(8) 0.082(4) Uiso 1 d .
H43 H -0.7301(11) -0.5300(10) 1.2973(8) 0.122 Uiso 1 calc R
C44 C -0.7393(10) -0.4638(9) 1.3827(8) 0.065(4) Uiso 1 d .
H44 H -0.7649(10) -0.5192(9) 1.4291(8) 0.098 Uiso 1 calc R
C45 C -0.7267(10) -0.3747(8) 1.3933(7) 0.065(4) Uiso 1 d .
H45 H -0.7468(10) -0.3675(8) 1.4456(7) 0.097 Uiso 1 calc R
C46 C -0.6813(9) -0.2947(8) 1.3199(7) 0.053(3) Uiso 1 d .
H46 H -0.6740(9) -0.2333(8) 1.3248(7) 0.079 Uiso 1 calc R
C51 C -0.6293(9) -0.2119(7) 1.0662(6) 0.038(3) Uiso 1 d .
C52 C -0.5616(9) -0.2695(7) 1.0211(6) 0.046(3) Uiso 1 d .
H52 H -0.4937(9) -0.2972(7) 1.0331(6) 0.070 Uiso 1 calc R
C53 C -0.5946(10) -0.2856(8) 0.9589(7) 0.059(3) Uiso 1 d .
H53 H -0.5482(10) -0.3249(8) 0.9300(7) 0.088 Uiso 1 calc R
C54 C -0.6939(10) -0.2460(8) 0.9375(7) 0.057(3) Uiso 1 d .
H54 H -0.7169(10) -0.2589(8) 0.8966(7) 0.086 Uiso 1 calc R
C55 C -0.7578(10) -0.1846(8) 0.9817(7) 0.052(3) Uiso 1 d .
H55 H -0.8229(10) -0.1531(8) 0.9666(7) 0.077 Uiso 1 calc R
C56 C -0.7311(9) -0.1686(7) 1.0440(7) 0.046(3) Uiso 1 d .
H56 H -0.7785(9) -0.1296(7) 1.0726(7) 0.069 Uiso 1 calc R
C61 C -0.3645(9) -0.3014(7) 0.4181(6) 0.037(3) Uiso 1 d .
C62 C -0.4412(9) -0.3672(7) 0.4214(6) 0.041(3) Uiso 1 d .
H62 H -0.5182(9) -0.3559(7) 0.4395(6) 0.062 Uiso 1 calc R
C63 C -0.3994(10) -0.4513(8) 0.3965(6) 0.051(3) Uiso 1 d .
H63 H -0.4497(10) -0.4954(8) 0.3980(6) 0.076 Uiso 1 calc R
C64 C -0.2862(10) -0.4690(8) 0.3701(6) 0.055(3) Uiso 1 d .
H64 H -0.2609(10) -0.5226(8) 0.3509(6) 0.082 Uiso 1 calc R
C65 C -0.2077(11) -0.4068(8) 0.3717(7) 0.062(4) Uiso 1 d .
H65 H -0.1309(11) -0.4221(8) 0.3590(7) 0.094 Uiso 1 calc R
C66 C -0.2499(9) -0.3201(7) 0.3933(6) 0.045(3) Uiso 1 d .
H66 H -0.1998(9) -0.2752(7) 0.3908(6) 0.068 Uiso 1 calc R
C71 C -0.3842(8) -0.2070(7) 0.5441(6) 0.033(3) Uiso 1 d .
C72 C -0.2820(9) -0.2530(7) 0.5638(6) 0.041(3) Uiso 1 d .
H72 H -0.2311(9) -0.2798(7) 0.5267(6) 0.061 Uiso 1 calc R
C73 C -0.2561(9) -0.2592(7) 0.6362(6) 0.041(3) Uiso 1 d .
H73 H -0.1886(9) -0.2889(7) 0.6479(6) 0.062 Uiso 1 calc R
C74 C -0.3314(10) -0.2208(8) 0.6896(7) 0.056(3) Uiso 1 d .
H74 H -0.3155(10) -0.2256(8) 0.7391(7) 0.083 Uiso 1 calc R
C75 C -0.4309(9) -0.1747(7) 0.6735(7) 0.049(3) Uiso 1 d .
H75 H -0.4807(9) -0.1488(7) 0.7117(7) 0.074 Uiso 1 calc R
C76 C -0.4564(9) -0.1672(7) 0.6027(6) 0.036(3) Uiso 1 d .
H76 H -0.5235(9) -0.1349(7) 0.5922(6) 0.054 Uiso 1 calc R
C81 C -0.3381(8) -0.0886(7) 0.3691(6) 0.032(3) Uiso 1 d .
C82 C -0.2944(8) -0.0193(7) 0.3907(6) 0.043(3) Uiso 1 d .
H82 H -0.3024(8) -0.0267(7) 0.4462(6) 0.064 Uiso 1 calc R
C83 C -0.2371(9) 0.0631(7) 0.3257(6) 0.046(3) Uiso 1 d .
H83 H -0.2116(9) 0.1125(7) 0.3387(6) 0.069 Uiso 1 calc R
C84 C -0.2197(10) 0.0700(8) 0.2473(7) 0.054(3) Uiso 1 d .
H84 H -0.1771(10) 0.1218(8) 0.2063(7) 0.081 Uiso 1 calc R
C85 C -0.2629(10) 0.0025(9) 0.2233(8) 0.067(4) Uiso 1 d .
H85 H -0.2537(10) 0.0104(9) 0.1676(8) 0.101 Uiso 1 calc R
C86 C -0.3213(9) -0.0785(8) 0.2881(7) 0.056(3) Uiso 1 d .
H86 H -0.3489(9) -0.1263(8) 0.2745(7) 0.083 Uiso 1 calc R
C91 C -0.5587(8) -0.1736(7) 0.4603(6) 0.032(3) Uiso 1 d .
C92 C -0.6008(9) -0.0934(7) 0.4029(6) 0.046(3) Uiso 1 d .
H92 H -0.5526(9) -0.0492(7) 0.3583(6) 0.069 Uiso 1 calc R
C93 C -0.7207(10) -0.0806(8) 0.4146(7) 0.059(3) Uiso 1 d .
H93 H -0.7505(10) -0.0265(8) 0.3779(7) 0.088 Uiso 1 calc R
C94 C -0.7893(10) -0.1450(8) 0.4771(7) 0.057(3) Uiso 1 d .
H94 H -0.8663(10) -0.1361(8) 0.4820(7) 0.085 Uiso 1 calc R
C95 C -0.7502(10) -0.2251(8) 0.5356(7) 0.055(3) Uiso 1 d .
H95 H -0.8004(10) -0.2679(8) 0.5798(7) 0.083 Uiso 1 calc R
C96 C -0.6324(9) -0.2409(7) 0.5269(6) 0.045(3) Uiso 1 d .
H96 H -0.6044(9) -0.2950(7) 0.5647(6) 0.067 Uiso 1 calc R

loop_
_atom_type_symbol
_atom_type_description
_atom_type_scat_dispersion_real
_atom_type_scat_dispersion_imag
_atom_type_scat_source
C C 0.0033 0.0016 'International Tables Vol C Tables 4.2.6.8 and 6.1.1.4'
H H 0.0000 0.0000 'International Tables Vol C Tables 4.2.6.8 and 6.1.1.4'
N N 0.0061 0.0033 'International Tables Vol C Tables 4.2.6.8 and 6.1.1.4'
O O 0.0106 0.0060 'International Tables Vol C Tables 4.2.6.8 and 6.1.1.4'
P P 0.1023 0.0942 'International Tables Vol C Tables 4.2.6.8 and 6.1.1.4'
Mo Mo -1.6832 0.6857 'International Tables Vol C Tables 4.2.6.8 and 6.1.1.4'

loop_
_geom_angle_atom_site_label_1
_geom_angle_atom_site_label_2
_geom_angle_atom_site_label_3
_geom_angle
O2 Mo1 C3 96.5(4)
O2 Mo1 O3 176.1(3)
C3 Mo1 O3 84.2(4)
O2 Mo1 C1 97.0(4)
C3 Mo1 C1 86.8(4)
O3 Mo1 C1 86.8(3)
O2 Mo1 N4 93.3(3)
C3 Mo1 N4 89.8(4)
O3 Mo1 N4 82.9(3)
C1 Mo1 N4 169.5(4)
O2 Mo1 C2 95.4(4)
C3 Mo1 C2 168.2(4)
O3 Mo1 C2 83.9(3)
C1 Mo1 C2 91.9(4)
N4 Mo1 C2 89.3(3)
C41 P1 C21 111.0(5)
C41 P1 C51 109.6(5)
C21 P1 C51 107.0(5)
C41 P1 C31 108.9(4)
C21 P1 C31 109.6(5)
C51 P1 C31 110.8(5)
C71 P2 C91 107.0(5)
C71 P2 C81 109.4(5)
C91 P2 C81 110.6(5)
C71 P2 C61 111.4(5)
C91 P2 C61 110.1(5)
C81 P2 C61 108.3(5)
C17 N4 C4 113.8(9)
C17 N4 Mo1 128.4(8)
C4 N4 Mo1 117.6(7)
C11 O3 Mo1 135.0(6)
N1 C1 Mo1 172.6(9)
N2 C2 Mo1 178.0(9)
N3 C3 Mo1 175.1(10)
C5 C4 N4 110.4(9)
N5 C5 C4 113.2(11)
O3 C11 C16 118.6(9)
O3 C11 C12 122.0(10)
C16 C11 C12 119.4(10)
C13 C12 C11 118.5(11)
C13 C12 C17 116.9(10)
C11 C12 C17 124.5(10)
C14 C13 C12 121.8(11)
C13 C14 C15 119.2(12)
C16 C15 C14 120.8(12)
C15 C16 C11 120.2(10)
N4 C17 C12 126.0(10)
C22 C21 C26 119.1(10)
C22 C21 P1 121.8(8)
C26 C21 P1 118.8(8)
C21 C22 C23 119.8(11)
C24 C23 C22 118.8(12)
C25 C24 C23 123.5(12)
C24 C25 C26 117.2(11)
C21 C26 C25 121.3(11)
C36 C31 C32 121.3(10)
C36 C31 P1 119.0(8)
C32 C31 P1 119.7(8)
C33 C32 C31 116.3(10)
C34 C33 C32 120.0(11)
C35 C34 C33 121.7(12)
C34 C35 C36 119.4(12)
C31 C36 C35 120.9(11)
C46 C41 C42 118.6(10)
C46 C41 P1 121.5(8)
C42 C41 P1 119.7(8)
C43 C42 C41 120.2(12)
C42 C43 C44 120.3(13)
C45 C44 C43 121.0(12)
C44 C45 C46 116.5(11)
C41 C46 C45 123.1(11)
C52 C51 C56 117.8(10)
C52 C51 P1 120.2(8)
C56 C51 P1 121.8(8)
C53 C52 C51 120.4(11)
C52 C53 C54 122.7(12)
C53 C54 C55 115.4(12)
C56 C55 C54 124.2(12)
C55 C56 C51 119.4(11)
C66 C61 C62 120.4(10)
C66 C61 P2 118.4(8)
C62 C61 P2 121.1(8)
C61 C62 C63 118.6(10)
C64 C63 C62 121.3(11)
C63 C64 C65 120.7(11)
C64 C65 C66 117.7(11)
C61 C66 C65 121.0(11)
C76 C71 C72 115.7(9)
C76 C71 P2 123.0(8)
C72 C71 P2 121.1(8)
C73 C72 C71 122.2(10)
C74 C73 C72 118.0(11)
C73 C74 C75 122.4(12)
C76 C75 C74 120.1(11)
C75 C76 C71 121.6(10)
C86 C81 C82 119.7(9)
C86 C81 P2 119.9(8)
C82 C81 P2 120.3(8)
C81 C82 C83 118.3(10)
C84 C83 C82 120.6(11)
C83 C84 C85 122.6(11)
C84 C85 C86 116.5(11)
C81 C86 C85 122.0(11)
C92 C91 C96 120.4(10)
C92 C91 P2 119.9(8)
C96 C91 P2 119.7(8)
C91 C92 C93 118.3(10)
C94 C93 C92 120.8(12)
C93 C94 C95 122.3(12)
C94 C95 C96 119.1(11)
C91 C96 C95 119.1(10)

loop_
_geom_bond_atom_site_label_1
_geom_bond_atom_site_label_2
_geom_bond_distance
Mo1 O2 1.699(7)
Mo1 C3 2.053(12)
Mo1 O3 2.069(7)
Mo1 C1 2.125(10)
Mo1 N4 2.171(8)
Mo1 C2 2.182(11)
P1 C41 1.770(9)
P1 C21 1.780(10)
P1 C51 1.781(10)
P1 C31 1.796(9)
P2 C71 1.768(10)
P2 C91 1.777(10)
P2 C81 1.782(9)
P2 C61 1.786(10)
N1 C1 1.189(10)
N2 C2 1.166(11)
N3 C3 1.198(12)
N4 C17 1.321(13)
N4 C4 1.511(12)
N5 C5 1.467(14)
O3 C11 1.318(11)
C4 C5 1.488(14)
C11 C16 1.415(13)
C11 C12 1.419(13)
C12 C13 1.399(14)
C12 C17 1.428(14)
C13 C14 1.392(14)
C14 C15 1.393(14)
C15 C16 1.388(14)
C21 C22 1.381(13)
C21 C26 1.401(12)
C22 C23 1.394(14)
C23 C24 1.386(14)
C24 C25 1.346(14)
C25 C26 1.405(14)
C31 C36 1.356(13)
C31 C32 1.423(12)
C32 C33 1.413(13)
C33 C34 1.393(14)
C34 C35 1.349(14)
C35 C36 1.382(13)
C41 C46 1.355(13)
C41 C42 1.399(13)
C42 C43 1.376(15)
C43 C44 1.392(15)
C44 C45 1.387(14)
C45 C46 1.426(14)
C51 C52 1.392(12)
C51 C56 1.426(13)
C52 C53 1.376(14)
C53 C54 1.381(14)
C54 C55 1.407(13)
C55 C56 1.335(13)
C61 C66 1.385(13)
C61 C62 1.398(12)
C62 C63 1.415(13)
C63 C64 1.370(14)
C64 C65 1.412(14)
C65 C66 1.421(13)
C71 C76 1.405(12)
C71 C72 1.424(13)
C72 C73 1.380(13)
C73 C74 1.346(13)
C74 C75 1.375(14)
C75 C76 1.344(13)
C81 C86 1.353(13)
C81 C82 1.394(12)
C82 C83 1.423(13)
C83 C84 1.318(13)
C84 C85 1.395(14)
C85 C86 1.415(14)
C91 C92 1.395(12)
C91 C96 1.407(12)
C92 C93 1.438(14)
C93 C94 1.326(14)
C94 C95 1.387(13)
C95 C96 1.421(14)
